data_7046003
loop_
_publ_author_name
'Leng, Ji-Dong'
'Goodwin, Conrad A. P.'
'Vitorica-Yrezabal, I\~nigo J'
'Mills, David P.'

_publ_section_title
;
 Salt metathesis routes to homoleptic near-linear Mg(ii) and Ca(ii) bulky
 bis(silyl)amide complexes.
;
_journal_issue 36
_journal_name_full 'Dalton transactions (Cambridge, England : 2003)'
_journal_page_first 12526
_journal_page_last 12533
_journal_paper_doi 10.1039/c8dt00802g
_journal_volume 47
_journal_year 2018
_chemical_formula_moiety 'C30 H72 Mg N2 Si4'
_chemical_formula_sum 'C30 H72 Mg N2 Si4'
_chemical_formula_weight 597.56
_space_group_crystal_system triclinic
_space_group_IT_number 2
_space_group_name_Hall '-P 1'
_space_group_name_H-M_alt 'P -1'
_symmetry_space_group_name_Hall '-P 1'
_symmetry_space_group_name_H-M 'P -1'
_atom_sites_solution_hydrogens geom
_audit_creation_date 2018-02-18
_audit_creation_method
;
Olex2 1.2
(compiled 2017.08.10 svn.r3458 for OlexSys, GUI svn.r5381)
;
_audit_update_record
;
2018-02-25 deposited with the CCDC.
2018-04-10 downloaded from the CCDC.
;
_cell_angle_alpha 68.970(4)
_cell_angle_beta 80.840(3)
_cell_angle_gamma 73.015(4)
_cell_formula_units_Z 4
_cell_length_a 12.0018(5)
_cell_length_b 17.3410(7)
_cell_length_c 20.7079(8)
_cell_measurement_reflns_used 8854
_cell_measurement_temperature 150.01(10)
_cell_measurement_theta_max 27.8520
_cell_measurement_theta_min 2.4480
_cell_volume 3840.1(3)
_computing_cell_refinement 'CrysAlisPro 1.171.39.30c (Rigaku OD, 2017)'
_computing_data_collection 'CrysAlisPro 1.171.39.30c (Rigaku OD, 2017)'
_computing_data_reduction 'CrysAlisPro 1.171.39.30c (Rigaku OD, 2017)'
_computing_molecular_graphics 'Olex2 (Dolomanov et al., 2009)'
_computing_publication_material 'Olex2 (Dolomanov et al., 2009)'
_computing_structure_refinement 'ShelXL (Sheldrick, 2015)'
_computing_structure_solution 'ShelXT (Sheldrick, 2015)'
_diffrn_ambient_environment N~2~
_diffrn_ambient_temperature 150.01(10)
_diffrn_detector 'CCD plate'
_diffrn_detector_area_resol_mean 8.0714
_diffrn_detector_type Eos
_diffrn_measured_fraction_theta_full 0.999
_diffrn_measured_fraction_theta_max 0.999
_diffrn_measurement_details
;
List of Runs (angles in degrees, time in seconds):

  # Type    Start    End  Width  t~exp~   \w     \q     \k     \f   Frames
#--------------------------------------------------------------------------
  1  \w     16.00  90.00   1.00    1.50    --   18.78  37.00  60.00   74
  2  \w     19.00  59.00   1.00    1.50    --   18.78 -99.00  90.00   40
  3  \w    -52.00  44.00   1.00    1.50    --   18.78 -37.00  90.00   96
  4  \w    -11.00  72.00   1.00    1.50    --   18.78  77.00 -30.00   83
  5  \w     -8.00  62.00   1.00    1.50    --   18.78  77.00-150.00   70
  6  \w    -76.00 -10.00   1.00    1.50    --  -17.77 -37.00-150.00   66
;
_diffrn_measurement_device 'four-circle diffractometer'
_diffrn_measurement_device_type 'SuperNova, Single source at offset/far, Eos'
_diffrn_measurement_method '\w scans'
_diffrn_orient_matrix_type 'CrysAlisPro convention (1999,Acta A55,543-557)'
_diffrn_orient_matrix_UB_11 -0.0259660000
_diffrn_orient_matrix_UB_12 0.0445426000
_diffrn_orient_matrix_UB_13 -0.0089473000
_diffrn_orient_matrix_UB_21 0.0408122000
_diffrn_orient_matrix_UB_22 0.0037204000
_diffrn_orient_matrix_UB_23 0.0193000000
_diffrn_orient_matrix_UB_31 0.0386388000
_diffrn_orient_matrix_UB_32 0.0074862000
_diffrn_orient_matrix_UB_33 -0.0299856000
_diffrn_radiation_monochromator mirror
_diffrn_radiation_probe x-ray
_diffrn_radiation_type MoK\a
_diffrn_radiation_wavelength 0.71073
_diffrn_reflns_av_R_equivalents 0.0417
_diffrn_reflns_av_unetI/netI 0.0777
_diffrn_reflns_Laue_measured_fraction_full 0.999
_diffrn_reflns_Laue_measured_fraction_max 0.999
_diffrn_reflns_limit_h_max 14
_diffrn_reflns_limit_h_min -13
_diffrn_reflns_limit_k_max 20
_diffrn_reflns_limit_k_min -20
_diffrn_reflns_limit_l_max 24
_diffrn_reflns_limit_l_min -17
_diffrn_reflns_number 30003
_diffrn_reflns_point_group_measured_fraction_full 0.999
_diffrn_reflns_point_group_measured_fraction_max 0.999
_diffrn_reflns_theta_full 25.242
_diffrn_reflns_theta_max 25.350
_diffrn_reflns_theta_min 2.011
_diffrn_source 'micro-focus sealed X-ray tube'
_diffrn_source_type 'SuperNova (Mo) X-ray Source'
_exptl_absorpt_coefficient_mu 0.191
_exptl_absorpt_correction_T_max 1.000
_exptl_absorpt_correction_T_min 0.308
_exptl_absorpt_correction_type gaussian
_exptl_absorpt_process_details
;
CrysAlisPro 1.171.39.30c (Rigaku Oxford Diffraction, 2017)
Numerical absorption correction based on gaussian integration over
            a multifaceted crystal model
Empirical absorption correction using spherical harmonics,
 implemented in SCALE3 ABSPACK scaling algorithm.
;
_exptl_crystal_colour 'clear colourless'
_exptl_crystal_colour_lustre clear
_exptl_crystal_colour_primary colourless
_exptl_crystal_density_diffrn 1.034
_exptl_crystal_description block
_exptl_crystal_F_000 1336
_exptl_crystal_size_max 0.447
_exptl_crystal_size_mid 0.397
_exptl_crystal_size_min 0.363
_refine_diff_density_max 0.325
_refine_diff_density_min -0.264
_refine_diff_density_rms 0.056
_refine_ls_extinction_method none
_refine_ls_goodness_of_fit_ref 1.026
_refine_ls_hydrogen_treatment constr
_refine_ls_matrix_type full
_refine_ls_number_parameters 711
_refine_ls_number_reflns 14047
_refine_ls_number_restraints 510
_refine_ls_restrained_S_all 1.007
_refine_ls_R_factor_all 0.0764
_refine_ls_R_factor_gt 0.0509
_refine_ls_shift/su_max 0.001
_refine_ls_shift/su_mean 0.000
_refine_ls_structure_factor_coef Fsqd
_refine_ls_weighting_details 'w=1/[\s^2^(Fo^2^)+(0.0450P)^2^+0.6020P] where P=(Fo^2^+2Fc^2^)/3'
_refine_ls_weighting_scheme calc
_refine_ls_wR_factor_gt 0.1070
_refine_ls_wR_factor_ref 0.1226
_reflns_Friedel_coverage 0.000
_reflns_number_gt 10184
_reflns_number_total 14047
_reflns_threshold_expression 'I > 2\s(I)'
_cod_data_source_file c8dt00802g2.cif
_cod_data_source_block 3
_cod_depositor_comments 'Adding full bibliography for 7045998--7046003.cif.'
_cod_database_code 7046003
_manchester_internal_coll_name adpm280
_manchester_internal_coll_client JDL
_manchester_internal_coll_type custom
_manchester_internal_coll_frame_time 2.5s
_manchester_internal_coll_frame_width 1
_manchester_internal_coll_frame_method '\w scans'
_manchester_internal_coll_user JDL
_manchester_internal_coll_date 27/11/15
_manchester_internal_process_user CAPG
_manchester_internal_process_date 15/2/18
_manchester_internal_solution_user CAPG
_manchester_internal_solution_date 16/2/18
_manchester_internal_refinement_user CAPG
_manchester_internal_refinement_date 17/2/18
_manchester_internal_validation_user IVJY
_manchester_internal_validation_date 23/2/18
_manchester_internal_archive_date 23/2/18
_shelx_shelxl_version_number 2018/1
_chemical_oxdiff_formula MgNSi2C30H60
_shelx_space_group_comment
;
The symmetry employed for this shelxl refinement is uniquely defined
by the following loop, which should always be used as a source of
symmetry information in preference to the above space-group names.
They are only intended as comments.
;
_reflns_odcompleteness_completeness 99.91
_reflns_odcompleteness_iscentric 1
_reflns_odcompleteness_theta 26.32
_olex2_refinement_description
;
1. Fixed Uiso
 At 1.2 times of:
  All C(H) groups
 At 1.5 times of:
  All C(H,H,H) groups
2. Rigid body (RIGU) restrains
 All non-hydrogen atoms
 with sigma for 1-2 distances of 0.01 and sigma for 1-3 distances of 0.01
3.a Ternary CH refined with riding coordinates:
 C1(H1), C4(H4), C7(H7), C16(H16), C19(H19), C22(H22), C31(H31), C34(H34),
 C37(H37), C46(H46), C49(H49), C52(H52)
3.b Idealised Me refined as rotating group:
 C2(H2A,H2B,H2C), C3(H3A,H3B,H3C), C5(H5A,H5B,H5C), C6(H6A,H6B,H6C), C8(H8A,
 H8B,H8C), C9(H9A,H9B,H9C), C11(H11A,H11B,H11C), C12(H12A,H12B,H12C), C13(H13A,
 H13B,H13C), C14(H14A,H14B,H14C), C15(H15A,H15B,H15C), C17(H17A,H17B,H17C),
 C18(H18A,H18B,H18C), C20(H20A,H20B,H20C), C21(H21A,H21B,H21C), C23(H23A,H23B,
 H23C), C24(H24A,H24B,H24C), C26(H26A,H26B,H26C), C27(H27A,H27B,H27C), C28(H28A,
 H28B,H28C), C29(H29A,H29B,H29C), C30(H30A,H30B,H30C), C32(H32A,H32B,H32C),
 C33(H33A,H33B,H33C), C35(H35A,H35B,H35C), C36(H36A,H36B,H36C), C38(H38A,H38B,
 H38C), C39(H39A,H39B,H39C), C41(H41A,H41B,H41C), C42(H42A,H42B,H42C), C43(H43A,
 H43B,H43C), C44(H44A,H44B,H44C), C45(H45A,H45B,H45C), C47(H47A,H47B,H47C),
 C48(H48A,H48B,H48C), C50(H50A,H50B,H50C), C51(H51A,H51B,H51C), C53(H53A,H53B,
 H53C), C54(H54A,H54B,H54C), C56(H56A,H56B,H56C), C57(H57A,H57B,H57C), C58(H58A,
 H58B,H58C), C59(H59A,H59B,H59C), C60(H60A,H60B,H60C)
;
_olex2_submission_special_instructions 'No special instructions were received'
_oxdiff_exptl_absorpt_empirical_details
;
Empirical correction (ABSPACK) includes:
- Absorption correction using spherical harmonics
- Frame scaling
;
_oxdiff_exptl_absorpt_empirical_full_max 1.207
_oxdiff_exptl_absorpt_empirical_full_min 0.884

loop_
_space_group_symop_operation_xyz
'x, y, z'
'-x, -y, -z'

loop_
_atom_site_label
_atom_site_type_symbol
_atom_site_fract_x
_atom_site_fract_y
_atom_site_fract_z
_atom_site_U_iso_or_equiv
_atom_site_adp_type
_atom_site_occupancy
_atom_site_site_symmetry_order
_atom_site_calc_flag
_atom_site_refinement_flags_posn
_atom_site_refinement_flags_adp
Si1 Si 1.05733(6) 0.30817(5) 0.75242(4) 0.02321(17) Uani 1 1 d . U
Si2 Si 0.90063(6) 0.18287(5) 0.84796(4) 0.02678(18) Uani 1 1 d . U
Si3 Si 0.88543(6) 0.21422(4) 0.57044(3) 0.02080(16) Uani 1 1 d . U
Si4 Si 0.66398(6) 0.35051(5) 0.58990(4) 0.02301(17) Uani 1 1 d . U
Mg1 Mg 0.86616(7) 0.26978(6) 0.69672(4) 0.0278(2) Uani 1 1 d . U
N1 N 0.94691(16) 0.25711(12) 0.77671(10) 0.0206(5) Uani 1 1 d . U
N2 N 0.79476(15) 0.27743(12) 0.61521(10) 0.0186(4) Uani 1 1 d . U
C1 C 1.0409(2) 0.36840(17) 0.65552(13) 0.0273(6) Uani 1 1 d . U
H1 H 1.026491 0.328284 0.636400 0.033 Uiso 1 1 calc R .
C2 C 0.9348(2) 0.44585(18) 0.63933(15) 0.0413(8) Uani 1 1 d . U
H2A H 0.866987 0.429636 0.665662 0.062 Uiso 1 1 calc GR .
H2B H 0.922338 0.465806 0.590761 0.062 Uiso 1 1 calc GR .
H2C H 0.948720 0.490616 0.651425 0.062 Uiso 1 1 calc GR .
C3 C 1.1483(2) 0.3968(2) 0.61297(14) 0.0443(8) Uani 1 1 d . U
H3A H 1.167213 0.435983 0.629913 0.066 Uiso 1 1 calc GR .
H3B H 1.131175 0.424453 0.565079 0.066 Uiso 1 1 calc GR .
H3C H 1.213452 0.347761 0.617423 0.066 Uiso 1 1 calc GR .
C4 C 1.2113(2) 0.23720(18) 0.75996(14) 0.0335(7) Uani 1 1 d . U
H4 H 1.262157 0.274965 0.734693 0.040 Uiso 1 1 calc R .
C5 C 1.2339(2) 0.1706(2) 0.72370(17) 0.0494(9) Uani 1 1 d . U
H5A H 1.315121 0.140770 0.724728 0.074 Uiso 1 1 calc GR .
H5B H 1.213089 0.198612 0.676450 0.074 Uiso 1 1 calc GR .
H5C H 1.187728 0.130584 0.747187 0.074 Uiso 1 1 calc GR .
C6 C 1.2536(3) 0.1942(2) 0.83423(16) 0.0530(9) Uani 1 1 d . U
H6A H 1.245192 0.237142 0.855013 0.079 Uiso 1 1 calc GR .
H6B H 1.334200 0.163551 0.832545 0.079 Uiso 1 1 calc GR .
H6C H 1.207733 0.155244 0.861305 0.079 Uiso 1 1 calc GR .
C7 C 1.0492(2) 0.38407(18) 0.80029(15) 0.0346(7) Uani 1 1 d . U
H7 H 1.063522 0.347935 0.848466 0.042 Uiso 1 1 calc R .
C8 C 0.9298(3) 0.44693(19) 0.80328(16) 0.0494(9) Uani 1 1 d . U
H8A H 0.925829 0.469172 0.840107 0.074 Uiso 1 1 calc GR .
H8B H 0.869331 0.417859 0.811586 0.074 Uiso 1 1 calc GR .
H8C H 0.919404 0.493092 0.760006 0.074 Uiso 1 1 calc GR .
C9 C 1.1449(3) 0.4334(2) 0.77710(17) 0.0564(10) Uani 1 1 d . U
H9A H 1.220003 0.393896 0.776649 0.085 Uiso 1 1 calc GR .
H9B H 1.142920 0.462817 0.808827 0.085 Uiso 1 1 calc GR .
H9C H 1.131425 0.474007 0.731420 0.085 Uiso 1 1 calc GR .
C10 C 0.8266(2) 0.21827(18) 0.92447(13) 0.0327(7) Uani 1 1 d . U
C11 C 0.9091(3) 0.2500(2) 0.95273(15) 0.0506(9) Uani 1 1 d . U
H11A H 0.876344 0.257450 0.996177 0.076 Uiso 1 1 calc GR .
H11B H 0.919062 0.303646 0.920218 0.076 Uiso 1 1 calc GR .
H11C H 0.983490 0.208882 0.959433 0.076 Uiso 1 1 calc GR .
C12 C 0.7954(3) 0.1410(2) 0.98287(15) 0.0533(9) Uani 1 1 d . U
H12A H 0.746001 0.118857 0.965813 0.080 Uiso 1 1 calc GR .
H12B H 0.755201 0.158794 1.021118 0.080 Uiso 1 1 calc GR .
H12C H 0.865601 0.097419 0.997991 0.080 Uiso 1 1 calc GR .
C13 C 0.7151(2) 0.28951(19) 0.90592(15) 0.0455(8) Uani 1 1 d . U
H13A H 0.685458 0.309244 0.944641 0.068 Uiso 1 1 calc GR .
H13B H 0.657878 0.268190 0.894761 0.068 Uiso 1 1 calc GR .
H13C H 0.731665 0.335972 0.866666 0.068 Uiso 1 1 calc GR .
C14 C 0.7841(2) 0.14937(18) 0.81955(14) 0.0375(7) Uani 1 1 d . U
H14A H 0.801213 0.151942 0.772039 0.056 Uiso 1 1 calc GR .
H14B H 0.709208 0.187254 0.824129 0.056 Uiso 1 1 calc GR .
H14C H 0.783201 0.092019 0.848143 0.056 Uiso 1 1 calc GR .
C15 C 1.0151(2) 0.08072(18) 0.88228(16) 0.0509(9) Uani 1 1 d . U
H15A H 0.978390 0.036823 0.911633 0.076 Uiso 1 1 calc GR .
H15B H 1.066992 0.089149 0.908487 0.076 Uiso 1 1 calc GR .
H15C H 1.058535 0.063874 0.844277 0.076 Uiso 1 1 calc GR .
C16 C 1.00974(19) 0.14203(16) 0.62924(12) 0.0239(6) Uani 1 1 d . U
H16 H 1.023997 0.176200 0.654384 0.029 Uiso 1 1 calc R .
C17 C 1.1272(2) 0.11142(18) 0.59214(14) 0.0361(7) Uani 1 1 d . U
H17A H 1.117072 0.079539 0.564975 0.054 Uiso 1 1 calc GR .
H17B H 1.183302 0.075673 0.625938 0.054 Uiso 1 1 calc GR .
H17C H 1.154631 0.159981 0.562372 0.054 Uiso 1 1 calc GR .
C18 C 0.9794(2) 0.06279(17) 0.68470(14) 0.0380(7) Uani 1 1 d . U
H18A H 0.904040 0.079427 0.706802 0.057 Uiso 1 1 calc GR .
H18B H 1.037038 0.037170 0.718677 0.057 Uiso 1 1 calc GR .
H18C H 0.978265 0.022327 0.663240 0.057 Uiso 1 1 calc GR .
C19 C 0.9570(2) 0.27485(16) 0.48650(12) 0.0265(6) Uani 1 1 d . U
H19 H 1.019670 0.231754 0.472784 0.032 Uiso 1 1 calc R .
C20 C 1.0164(2) 0.33720(17) 0.49511(14) 0.0345(7) Uani 1 1 d . U
H20A H 0.958689 0.381029 0.508766 0.052 Uiso 1 1 calc GR .
H20B H 1.055689 0.362706 0.451929 0.052 Uiso 1 1 calc GR .
H20C H 1.072050 0.307005 0.530053 0.052 Uiso 1 1 calc GR .
C21 C 0.8779(2) 0.31986(19) 0.42568(13) 0.0405(8) Uani 1 1 d . U
H21A H 0.845891 0.279165 0.418355 0.061 Uiso 1 1 calc GR .
H21B H 0.922459 0.344639 0.384608 0.061 Uiso 1 1 calc GR .
H21C H 0.815553 0.364004 0.435901 0.061 Uiso 1 1 calc GR .
C22 C 0.8079(2) 0.14888(16) 0.54613(13) 0.0271(6) Uani 1 1 d . U
H22 H 0.754577 0.190130 0.510866 0.033 Uiso 1 1 calc R .
C23 C 0.7302(2) 0.10236(17) 0.60477(14) 0.0370(7) Uani 1 1 d . U
H23A H 0.778366 0.052566 0.635848 0.056 Uiso 1 1 calc GR .
H23B H 0.677430 0.085552 0.585345 0.056 Uiso 1 1 calc GR .
H23C H 0.686507 0.139944 0.629677 0.056 Uiso 1 1 calc GR .
C24 C 0.8886(2) 0.08647(19) 0.51130(15) 0.0429(8) Uani 1 1 d . U
H24A H 0.934681 0.116411 0.473749 0.064 Uiso 1 1 calc GR .
H24B H 0.842413 0.062372 0.493768 0.064 Uiso 1 1 calc GR .
H24C H 0.939126 0.041578 0.544605 0.064 Uiso 1 1 calc GR .
C25 C 0.5623(2) 0.36105(17) 0.66896(14) 0.0289(6) Uani 1 1 d . U
C26 C 0.6210(2) 0.38001(18) 0.71958(14) 0.0348(7) Uani 1 1 d . U
H26A H 0.680541 0.330360 0.741493 0.052 Uiso 1 1 calc GR .
H26B H 0.563919 0.394836 0.754178 0.052 Uiso 1 1 calc GR .
H26C H 0.655469 0.426796 0.694950 0.052 Uiso 1 1 calc GR .
C27 C 0.5213(2) 0.27890(19) 0.70631(15) 0.0422(8) Uani 1 1 d . U
H27A H 0.474331 0.271601 0.676559 0.063 Uiso 1 1 calc GR .
H27B H 0.476014 0.283071 0.748093 0.063 Uiso 1 1 calc GR .
H27C H 0.588014 0.230750 0.717586 0.063 Uiso 1 1 calc GR .
C28 C 0.4529(2) 0.43647(19) 0.64615(16) 0.0462(8) Uani 1 1 d . U
H28A H 0.476591 0.488495 0.622884 0.069 Uiso 1 1 calc GR .
H28B H 0.402616 0.441488 0.686217 0.069 Uiso 1 1 calc GR .
H28C H 0.411717 0.426076 0.615237 0.069 Uiso 1 1 calc GR .
C29 C 0.6841(2) 0.45971(16) 0.53921(14) 0.0338(7) Uani 1 1 d . U
H29A H 0.713927 0.480563 0.568260 0.051 Uiso 1 1 calc GR .
H29B H 0.610343 0.497645 0.523251 0.051 Uiso 1 1 calc GR .
H29C H 0.738181 0.456928 0.500132 0.051 Uiso 1 1 calc GR .
C30 C 0.5810(2) 0.32463(18) 0.53415(14) 0.0362(7) Uani 1 1 d . U
H30A H 0.622724 0.329238 0.489913 0.054 Uiso 1 1 calc GR .
H30B H 0.505164 0.363987 0.527740 0.054 Uiso 1 1 calc GR .
H30C H 0.572541 0.267434 0.556307 0.054 Uiso 1 1 calc GR .
Si5 Si 0.42867(6) 0.20212(5) 0.34014(3) 0.02147(17) Uani 1 1 d . U
Si6 Si 0.63110(6) 0.24302(5) 0.22279(4) 0.02479(18) Uani 1 1 d . U
Si7 Si 0.30754(6) 0.14797(4) 0.11679(4) 0.02189(17) Uani 1 1 d . U
Si8 Si 0.21881(6) 0.34432(4) 0.06518(3) 0.02172(17) Uani 1 1 d . U
Mg2 Mg 0.39745(7) 0.24561(6) 0.18571(4) 0.0278(2) Uani 1 1 d . U
N3 N 0.49451(15) 0.23458(13) 0.25839(10) 0.0199(5) Uani 1 1 d . U
N4 N 0.30439(16) 0.24872(12) 0.11468(10) 0.0196(5) Uani 1 1 d . U
C31 C 0.27703(19) 0.19898(16) 0.32481(13) 0.0245(6) Uani 1 1 d . U
H31 H 0.288955 0.175602 0.286885 0.029 Uiso 1 1 calc R .
C32 C 0.1922(2) 0.28718(18) 0.29922(14) 0.0372(7) Uani 1 1 d . U
H32A H 0.166447 0.309245 0.336967 0.056 Uiso 1 1 calc GR .
H32B H 0.126035 0.282528 0.281537 0.056 Uiso 1 1 calc GR .
H32C H 0.230726 0.325137 0.263085 0.056 Uiso 1 1 calc GR .
C33 C 0.2166(2) 0.14028(18) 0.38517(14) 0.0352(7) Uani 1 1 d . U
H33A H 0.265301 0.082928 0.397429 0.053 Uiso 1 1 calc GR .
H33B H 0.143195 0.141500 0.371468 0.053 Uiso 1 1 calc GR .
H33C H 0.203513 0.159689 0.424371 0.053 Uiso 1 1 calc GR .
C34 C 0.4156(2) 0.27390(18) 0.39267(13) 0.0320(7) Uani 1 1 d . U
H34 H 0.495749 0.267716 0.402193 0.038 Uiso 1 1 calc R .
C35 C 0.3661(3) 0.36978(19) 0.35618(16) 0.0481(8) Uani 1 1 d . U
H35A H 0.396438 0.385192 0.308801 0.072 Uiso 1 1 calc GR .
H35B H 0.388366 0.401650 0.379264 0.072 Uiso 1 1 calc GR .
H35C H 0.282525 0.382524 0.357651 0.072 Uiso 1 1 calc GR .
C36 C 0.3505(3) 0.2467(2) 0.46447(14) 0.0478(8) Uani 1 1 d . U
H36A H 0.269768 0.254369 0.458597 0.072 Uiso 1 1 calc GR .
H36B H 0.356486 0.281193 0.490483 0.072 Uiso 1 1 calc GR .
H36C H 0.384717 0.187691 0.488937 0.072 Uiso 1 1 calc GR .
C37 C 0.5003(2) 0.09078(17) 0.39773(13) 0.0303(7) Uani 1 1 d . U
H37 H 0.442881 0.075737 0.436259 0.036 Uiso 1 1 calc R .
C38 C 0.5241(2) 0.02285(17) 0.36297(15) 0.0405(8) Uani 1 1 d . U
H38A H 0.453223 0.025176 0.345545 0.061 Uiso 1 1 calc GR .
H38B H 0.552004 -0.032645 0.396196 0.061 Uiso 1 1 calc GR .
H38C H 0.581852 0.033319 0.325329 0.061 Uiso 1 1 calc GR .
C39 C 0.6102(2) 0.0839(2) 0.43138(15) 0.0455(8) Uani 1 1 d . U
H39A H 0.667666 0.102723 0.395814 0.068 Uiso 1 1 calc GR .
H39B H 0.641461 0.025550 0.458926 0.068 Uiso 1 1 calc GR .
H39C H 0.589949 0.119104 0.460353 0.068 Uiso 1 1 calc GR .
C40 C 0.6850(2) 0.33108(19) 0.23202(13) 0.0345(7) Uani 1 1 d . U
C41 C 0.6049(2) 0.41952(19) 0.19852(16) 0.0457(8) Uani 1 1 d . U
H41A H 0.605303 0.430602 0.149625 0.069 Uiso 1 1 calc GR .
H41B H 0.632315 0.462128 0.206148 0.069 Uiso 1 1 calc GR .
H41C H 0.526861 0.421270 0.218797 0.069 Uiso 1 1 calc GR .
C42 C 0.8074(2) 0.3297(2) 0.19482(17) 0.0524(9) Uani 1 1 d . U
H42A H 0.860888 0.276130 0.216652 0.079 Uiso 1 1 calc GR .
H42B H 0.833766 0.375522 0.197643 0.079 Uiso 1 1 calc GR .
H42C H 0.803660 0.336521 0.147047 0.079 Uiso 1 1 calc GR .
C43 C 0.6946(3) 0.3196(2) 0.30770(15) 0.0583(10) Uani 1 1 d . U
H43A H 0.618218 0.326175 0.330830 0.087 Uiso 1 1 calc GR .
H43B H 0.729388 0.361889 0.309891 0.087 Uiso 1 1 calc GR .
H43C H 0.742353 0.263630 0.329975 0.087 Uiso 1 1 calc GR .
C44 C 0.6294(2) 0.26885(18) 0.12553(13) 0.0326(7) Uani 1 1 d . U
H44A H 0.577969 0.241109 0.116581 0.049 Uiso 1 1 calc GR .
H44B H 0.706862 0.248964 0.107152 0.049 Uiso 1 1 calc GR .
H44C H 0.602660 0.329526 0.103778 0.049 Uiso 1 1 calc GR .
C45 C 0.7490(2) 0.14147(19) 0.25023(16) 0.0469(9) Uani 1 1 d . U
H45A H 0.817512 0.147195 0.219745 0.070 Uiso 1 1 calc GR .
H45B H 0.722798 0.095171 0.248197 0.070 Uiso 1 1 calc GR .
H45C H 0.767183 0.130008 0.296815 0.070 Uiso 1 1 calc GR .
C46 C 0.4266(2) 0.07001(16) 0.17729(13) 0.0260(6) Uani 1 1 d . U
H46 H 0.422476 0.093656 0.214319 0.031 Uiso 1 1 calc R .
C47 C 0.5515(2) 0.06252(18) 0.14514(15) 0.0370(7) Uani 1 1 d . U
H47A H 0.566050 0.028706 0.115310 0.055 Uiso 1 1 calc GR .
H47B H 0.605318 0.035680 0.181243 0.055 Uiso 1 1 calc GR .
H47C H 0.561466 0.118473 0.118674 0.055 Uiso 1 1 calc GR .
C48 C 0.4101(2) -0.02082(17) 0.21405(14) 0.0374(7) Uani 1 1 d . U
H48A H 0.335524 -0.017699 0.239317 0.056 Uiso 1 1 calc GR .
H48B H 0.470758 -0.053726 0.245538 0.056 Uiso 1 1 calc GR .
H48C H 0.413891 -0.047640 0.180191 0.056 Uiso 1 1 calc GR .
C49 C 0.1676(2) 0.11363(17) 0.15508(13) 0.0268(6) Uani 1 1 d . U
H49 H 0.186988 0.051570 0.165789 0.032 Uiso 1 1 calc R .
C50 C 0.1244(2) 0.13040(17) 0.22388(13) 0.0310(7) Uani 1 1 d . U
H50A H 0.183037 0.099072 0.256934 0.046 Uiso 1 1 calc GR .
H50B H 0.053945 0.112243 0.241287 0.046 Uiso 1 1 calc GR .
H50C H 0.109283 0.190363 0.216446 0.046 Uiso 1 1 calc GR .
C51 C 0.0672(2) 0.15164(19) 0.10628(15) 0.0383(7) Uani 1 1 d . U
H51A H 0.043725 0.212573 0.095304 0.057 Uiso 1 1 calc GR .
H51B H 0.002280 0.128153 0.128566 0.057 Uiso 1 1 calc GR .
H51C H 0.092694 0.137977 0.064421 0.057 Uiso 1 1 calc GR .
C52 C 0.3355(2) 0.13672(17) 0.02775(13) 0.0268(6) Uani 1 1 d . U
H52 H 0.266751 0.174119 0.002293 0.032 Uiso 1 1 calc R .
C53 C 0.4408(2) 0.16789(18) -0.01566(14) 0.0364(7) Uani 1 1 d . U
H53A H 0.436024 0.224003 -0.015349 0.055 Uiso 1 1 calc GR .
H53B H 0.439990 0.169751 -0.062474 0.055 Uiso 1 1 calc GR .
H53C H 0.511932 0.129299 0.003879 0.055 Uiso 1 1 calc GR .
C54 C 0.3426(2) 0.04670(18) 0.02831(15) 0.0400(7) Uani 1 1 d . U
H54A H 0.410456 0.007304 0.051293 0.060 Uiso 1 1 calc GR .
H54B H 0.347753 0.046869 -0.018478 0.060 Uiso 1 1 calc GR .
H54C H 0.273965 0.029595 0.052474 0.060 Uiso 1 1 calc GR .
C55 C 0.2985(2) 0.43181(16) 0.04179(13) 0.0256(6) Uani 1 1 d . U
C56 C 0.3391(2) 0.43626(17) 0.10683(13) 0.0296(6) Uani 1 1 d . U
H56A H 0.401789 0.387022 0.125010 0.044 Uiso 1 1 calc GR .
H56B H 0.275172 0.437443 0.141172 0.044 Uiso 1 1 calc GR .
H56C H 0.365544 0.487084 0.094930 0.044 Uiso 1 1 calc GR .
C57 C 0.4052(2) 0.41507(18) -0.00803(13) 0.0351(7) Uani 1 1 d . U
H57A H 0.454890 0.359331 0.012703 0.053 Uiso 1 1 calc GR .
H57B H 0.447590 0.457399 -0.017209 0.053 Uiso 1 1 calc GR .
H57C H 0.379602 0.418045 -0.050697 0.053 Uiso 1 1 calc GR .
C58 C 0.2179(2) 0.51982(17) 0.00609(15) 0.0393(7) Uani 1 1 d . U
H58A H 0.192936 0.519911 -0.035732 0.059 Uiso 1 1 calc GR .
H58B H 0.259604 0.562974 -0.004942 0.059 Uiso 1 1 calc GR .
H58C H 0.151046 0.531521 0.036652 0.059 Uiso 1 1 calc GR .
C59 C 0.0773(2) 0.37838(17) 0.11282(14) 0.0314(7) Uani 1 1 d . U
H59A H 0.034265 0.335977 0.124359 0.047 Uiso 1 1 calc GR .
H59B H 0.032515 0.431991 0.083995 0.047 Uiso 1 1 calc GR .
H59C H 0.092652 0.384650 0.154538 0.047 Uiso 1 1 calc GR .
C60 C 0.1764(2) 0.34587(17) -0.01865(13) 0.0341(7) Uani 1 1 d . U
H60A H 0.245342 0.328481 -0.045878 0.051 Uiso 1 1 calc GR .
H60B H 0.134105 0.402652 -0.043729 0.051 Uiso 1 1 calc GR .
H60C H 0.127941 0.307278 -0.009279 0.051 Uiso 1 1 calc GR .

loop_
_atom_site_aniso_label
_atom_site_aniso_U_11
_atom_site_aniso_U_22
_atom_site_aniso_U_33
_atom_site_aniso_U_23
_atom_site_aniso_U_13
_atom_site_aniso_U_12
Si1 0.0215(4) 0.0262(4) 0.0241(4) -0.0085(3) -0.0021(3) -0.0087(3)
Si2 0.0305(4) 0.0242(4) 0.0236(4) -0.0048(3) -0.0012(3) -0.0081(3)
Si3 0.0223(4) 0.0191(4) 0.0205(4) -0.0065(3) -0.0020(3) -0.0042(3)
Si4 0.0195(4) 0.0210(4) 0.0265(4) -0.0064(3) -0.0061(3) -0.0016(3)
Mg1 0.0253(5) 0.0351(6) 0.0247(5) -0.0112(4) -0.0055(4) -0.0064(4)
N1 0.0210(10) 0.0195(12) 0.0216(11) -0.0056(9) -0.0049(8) -0.0051(9)
N2 0.0178(10) 0.0176(11) 0.0210(11) -0.0078(9) -0.0030(8) -0.0024(8)
C1 0.0267(14) 0.0298(16) 0.0279(15) -0.0061(12) 0.0001(11) -0.0163(12)
C2 0.0427(17) 0.0343(18) 0.0373(18) 0.0039(14) -0.0092(13) -0.0119(14)
C3 0.0439(18) 0.059(2) 0.0344(17) -0.0104(16) 0.0053(14) -0.0308(16)
C4 0.0222(14) 0.0418(18) 0.0402(17) -0.0158(14) -0.0064(12) -0.0082(13)
C5 0.0237(15) 0.058(2) 0.067(2) -0.0309(18) -0.0055(14) 0.0031(15)
C6 0.0395(18) 0.063(2) 0.055(2) -0.0133(18) -0.0214(15) -0.0083(16)
C7 0.0421(17) 0.0348(17) 0.0367(17) -0.0169(14) 0.0031(13) -0.0206(14)
C8 0.063(2) 0.040(2) 0.055(2) -0.0273(17) 0.0080(17) -0.0178(17)
C9 0.068(2) 0.070(3) 0.058(2) -0.0357(19) 0.0110(17) -0.048(2)
C10 0.0366(16) 0.0380(18) 0.0233(15) -0.0056(13) -0.0009(12) -0.0155(13)
C11 0.057(2) 0.074(3) 0.0322(17) -0.0228(17) -0.0008(15) -0.0278(18)
C12 0.070(2) 0.055(2) 0.0309(18) -0.0084(16) 0.0128(16) -0.0271(18)
C13 0.0407(18) 0.055(2) 0.0435(19) -0.0230(16) 0.0066(14) -0.0125(16)
C14 0.0456(17) 0.0374(18) 0.0353(17) -0.0113(14) -0.0007(13) -0.0209(14)
C15 0.0463(19) 0.0356(19) 0.050(2) 0.0033(16) -0.0030(15) -0.0021(15)
C16 0.0235(13) 0.0217(14) 0.0238(14) -0.0093(12) -0.0013(10) 0.0005(11)
C17 0.0289(15) 0.0357(17) 0.0359(17) -0.0115(14) -0.0024(12) 0.0032(13)
C18 0.0368(16) 0.0296(17) 0.0334(17) 0.0000(13) -0.0049(13) 0.0006(13)
C19 0.0298(14) 0.0274(15) 0.0220(14) -0.0096(12) 0.0006(11) -0.0063(12)
C20 0.0355(16) 0.0353(17) 0.0301(16) -0.0070(13) 0.0042(12) -0.0133(13)
C21 0.0480(18) 0.045(2) 0.0229(15) -0.0030(14) -0.0068(13) -0.0109(15)
C22 0.0300(14) 0.0235(15) 0.0319(15) -0.0140(12) -0.0041(11) -0.0053(12)
C23 0.0397(17) 0.0280(17) 0.0469(18) -0.0108(14) -0.0036(13) -0.0154(13)
C24 0.0469(18) 0.0425(19) 0.0498(19) -0.0294(16) -0.0036(15) -0.0088(15)
C25 0.0190(13) 0.0288(16) 0.0349(16) -0.0097(13) -0.0026(11) -0.0010(11)
C26 0.0259(15) 0.0389(18) 0.0360(17) -0.0153(14) 0.0020(12) -0.0013(13)
C27 0.0301(16) 0.051(2) 0.0456(19) -0.0118(16) 0.0027(13) -0.0187(14)
C28 0.0221(15) 0.052(2) 0.053(2) -0.0185(17) -0.0002(13) 0.0080(14)
C29 0.0342(16) 0.0254(16) 0.0358(16) -0.0052(13) -0.0059(12) -0.0028(12)
C30 0.0314(15) 0.0357(17) 0.0434(18) -0.0155(14) -0.0170(13) -0.0005(13)
Si5 0.0214(4) 0.0233(4) 0.0199(4) -0.0062(3) -0.0004(3) -0.0077(3)
Si6 0.0185(4) 0.0286(4) 0.0233(4) -0.0034(3) -0.0009(3) -0.0069(3)
Si7 0.0235(4) 0.0199(4) 0.0235(4) -0.0078(3) -0.0023(3) -0.0061(3)
Si8 0.0217(4) 0.0202(4) 0.0225(4) -0.0044(3) -0.0043(3) -0.0060(3)
Mg2 0.0288(5) 0.0309(5) 0.0251(5) -0.0075(4) -0.0068(4) -0.0091(4)
N3 0.0183(10) 0.0243(12) 0.0179(11) -0.0066(9) 0.0000(8) -0.0078(9)
N4 0.0215(11) 0.0177(11) 0.0199(11) -0.0055(9) -0.0025(8) -0.0057(9)
C31 0.0221(13) 0.0292(15) 0.0244(14) -0.0116(12) 0.0044(10) -0.0095(11)
C32 0.0261(15) 0.0422(19) 0.0413(18) -0.0126(15) -0.0029(12) -0.0070(13)
C33 0.0310(15) 0.0424(18) 0.0354(16) -0.0126(14) 0.0062(12) -0.0188(13)
C34 0.0300(15) 0.0436(18) 0.0306(15) -0.0192(14) 0.0034(12) -0.0156(13)
C35 0.056(2) 0.043(2) 0.057(2) -0.0311(17) 0.0099(16) -0.0181(16)
C36 0.056(2) 0.067(2) 0.0329(17) -0.0290(17) 0.0115(14) -0.0254(18)
C37 0.0312(15) 0.0297(16) 0.0227(15) -0.0003(12) -0.0006(11) -0.0083(12)
C38 0.0403(17) 0.0266(17) 0.0442(19) -0.0015(14) -0.0011(14) -0.0068(13)
C39 0.0367(17) 0.050(2) 0.0334(17) 0.0052(15) -0.0093(13) -0.0069(15)
C40 0.0319(15) 0.0469(19) 0.0257(15) -0.0014(14) -0.0023(12) -0.0244(14)
C41 0.0493(19) 0.042(2) 0.053(2) -0.0169(16) 0.0004(15) -0.0225(16)
C42 0.0349(17) 0.062(2) 0.061(2) -0.0102(18) 0.0004(15) -0.0288(16)
C43 0.072(2) 0.085(3) 0.0385(19) -0.0140(19) -0.0111(16) -0.054(2)
C44 0.0311(15) 0.0412(18) 0.0284(15) -0.0137(13) 0.0063(12) -0.0149(13)
C45 0.0275(16) 0.042(2) 0.054(2) -0.0024(16) 0.0026(14) -0.0042(14)
C46 0.0300(14) 0.0208(14) 0.0264(14) -0.0096(12) -0.0040(11) -0.0022(11)
C47 0.0277(15) 0.0310(17) 0.0471(18) -0.0078(14) -0.0106(13) -0.0020(13)
C48 0.0352(16) 0.0265(16) 0.0422(18) -0.0038(14) -0.0061(13) -0.0031(13)
C49 0.0287(14) 0.0221(15) 0.0319(15) -0.0077(12) -0.0040(11) -0.0106(11)
C50 0.0274(14) 0.0284(16) 0.0368(16) -0.0078(13) 0.0006(12) -0.0118(12)
C51 0.0343(16) 0.0423(19) 0.0422(18) -0.0115(15) -0.0064(13) -0.0163(14)
C52 0.0328(15) 0.0258(15) 0.0248(14) -0.0112(12) -0.0012(11) -0.0085(12)
C53 0.0440(17) 0.0392(18) 0.0289(16) -0.0155(14) 0.0031(13) -0.0126(14)
C54 0.0522(19) 0.0375(18) 0.0381(17) -0.0235(15) 0.0021(14) -0.0117(15)
C55 0.0275(14) 0.0230(15) 0.0252(14) -0.0041(12) -0.0026(11) -0.0091(11)
C56 0.0338(15) 0.0235(15) 0.0320(16) -0.0058(12) -0.0034(12) -0.0117(12)
C57 0.0376(16) 0.0413(18) 0.0309(16) -0.0093(14) 0.0046(12) -0.0234(14)
C58 0.0474(18) 0.0228(16) 0.0424(18) 0.0005(14) -0.0125(14) -0.0104(13)
C59 0.0229(14) 0.0267(16) 0.0406(17) -0.0084(13) -0.0029(12) -0.0037(12)
C60 0.0417(16) 0.0294(17) 0.0298(16) -0.0042(13) -0.0168(12) -0.0065(13)

loop_
_atom_type_symbol
_atom_type_description
_atom_type_scat_dispersion_real
_atom_type_scat_dispersion_imag
_atom_type_scat_source
C C 0.0033 0.0016 'International Tables Vol C Tables 4.2.6.8 and 6.1.1.4'
H H 0.0000 0.0000 'International Tables Vol C Tables 4.2.6.8 and 6.1.1.4'
Mg Mg 0.0486 0.0363 'International Tables Vol C Tables 4.2.6.8 and 6.1.1.4'
N N 0.0061 0.0033 'International Tables Vol C Tables 4.2.6.8 and 6.1.1.4'
Si Si 0.0817 0.0704 'International Tables Vol C Tables 4.2.6.8 and 6.1.1.4'

loop_
_exptl_crystal_face_index_h
_exptl_crystal_face_index_k
_exptl_crystal_face_index_l
_exptl_crystal_face_perp_dist
3 20 23 0.1642
8 -3 -23 0.1962
-12 -11 12 0.2038
16 0 -3 0.1449
6 -3 24 0.1625
9 -15 -11 0.1328
2 -19 6 0.2168
13 11 -11 0.2060
-4 -19 -25 0.2177
-13 -18 0 0.1964
-10 -5 -25 0.1924
-8 12 -11 0.1615
2 8 -22 0.1879
0 22 1 0.1734
-7 17 15 0.2282
-9 -6 19 0.2075
8 24 11 0.1908

loop_
_geom_angle_atom_site_label_1
_geom_angle_atom_site_label_2
_geom_angle_atom_site_label_3
_geom_angle
N1 Si1 C1 103.96(10)
N1 Si1 C4 116.31(11)
N1 Si1 C7 114.01(11)
C4 Si1 C1 105.70(11)
C7 Si1 C1 110.73(13)
C7 Si1 C4 105.83(13)
N1 Si2 C10 117.83(11)
N1 Si2 C14 107.20(11)
N1 Si2 C15 114.46(12)
C10 Si2 C14 104.03(12)
C15 Si2 C10 107.66(14)
C15 Si2 C14 104.29(15)
N2 Si3 C16 106.20(10)
N2 Si3 C19 114.60(11)
N2 Si3 C22 112.77(10)
C19 Si3 C16 106.16(11)
C22 Si3 C16 111.13(12)
C22 Si3 C19 105.85(11)
N2 Si4 C25 110.57(10)
N2 Si4 C29 111.87(11)
N2 Si4 C30 115.02(11)
C29 Si4 C25 106.54(12)
C29 Si4 C30 105.75(13)
C30 Si4 C25 106.57(12)
N2 Mg1 N1 176.27(9)
Si1 N1 Mg1 111.95(10)
Si2 N1 Si1 138.50(12)
Si2 N1 Mg1 108.35(10)
Si3 N2 Si4 126.94(12)
Si3 N2 Mg1 111.93(10)
Si4 N2 Mg1 120.66(11)
Si1 C1 H1 105.8
C2 C1 Si1 113.84(18)
C2 C1 H1 105.8
C2 C1 C3 108.1(2)
C3 C1 Si1 116.67(18)
C3 C1 H1 105.8
C1 C2 H2A 109.5
C1 C2 H2B 109.5
C1 C2 H2C 109.5
H2A C2 H2B 109.5
H2A C2 H2C 109.5
H2B C2 H2C 109.5
C1 C3 H3A 109.5
C1 C3 H3B 109.5
C1 C3 H3C 109.5
H3A C3 H3B 109.5
H3A C3 H3C 109.5
H3B C3 H3C 109.5
Si1 C4 H4 105.7
C5 C4 Si1 113.10(19)
C5 C4 H4 105.7
C5 C4 C6 110.2(3)
C6 C4 Si1 115.4(2)
C6 C4 H4 105.7
C4 C5 H5A 109.5
C4 C5 H5B 109.5
C4 C5 H5C 109.5
H5A C5 H5B 109.5
H5A C5 H5C 109.5
H5B C5 H5C 109.5
C4 C6 H6A 109.5
C4 C6 H6B 109.5
C4 C6 H6C 109.5
H6A C6 H6B 109.5
H6A C6 H6C 109.5
H6B C6 H6C 109.5
Si1 C7 H7 105.4
C8 C7 Si1 115.4(2)
C8 C7 H7 105.4
C8 C7 C9 109.4(2)
C9 C7 Si1 114.8(2)
C9 C7 H7 105.4
C7 C8 H8A 109.5
C7 C8 H8B 109.5
C7 C8 H8C 109.5
H8A C8 H8B 109.5
H8A C8 H8C 109.5
H8B C8 H8C 109.5
C7 C9 H9A 109.5
C7 C9 H9B 109.5
C7 C9 H9C 109.5
H9A C9 H9B 109.5
H9A C9 H9C 109.5
H9B C9 H9C 109.5
C11 C10 Si2 110.65(18)
C11 C10 C12 108.1(2)
C12 C10 Si2 108.8(2)
C13 C10 Si2 112.60(19)
C13 C10 C11 108.2(3)
C13 C10 C12 108.4(2)
C10 C11 H11A 109.5
C10 C11 H11B 109.5
C10 C11 H11C 109.5
H11A C11 H11B 109.5
H11A C11 H11C 109.5
H11B C11 H11C 109.5
C10 C12 H12A 109.5
C10 C12 H12B 109.5
C10 C12 H12C 109.5
H12A C12 H12B 109.5
H12A C12 H12C 109.5
H12B C12 H12C 109.5
C10 C13 H13A 109.5
C10 C13 H13B 109.5
C10 C13 H13C 109.5
H13A C13 H13B 109.5
H13A C13 H13C 109.5
H13B C13 H13C 109.5
Si2 C14 H14A 109.5
Si2 C14 H14B 109.5
Si2 C14 H14C 109.5
H14A C14 H14B 109.5
H14A C14 H14C 109.5
H14B C14 H14C 109.5
Si2 C15 H15A 109.5
Si2 C15 H15B 109.5
Si2 C15 H15C 109.5
H15A C15 H15B 109.5
H15A C15 H15C 109.5
H15B C15 H15C 109.5
Si3 C16 H16 106.2
C17 C16 Si3 115.93(17)
C17 C16 H16 106.2
C18 C16 Si3 113.94(17)
C18 C16 H16 106.2
C18 C16 C17 107.5(2)
C16 C17 H17A 109.5
C16 C17 H17B 109.5
C16 C17 H17C 109.5
H17A C17 H17B 109.5
H17A C17 H17C 109.5
H17B C17 H17C 109.5
C16 C18 H18A 109.5
C16 C18 H18B 109.5
C16 C18 H18C 109.5
H18A C18 H18B 109.5
H18A C18 H18C 109.5
H18B C18 H18C 109.5
Si3 C19 H19 105.9
C20 C19 Si3 113.32(18)
C20 C19 H19 105.9
C20 C19 C21 110.1(2)
C21 C19 Si3 114.96(18)
C21 C19 H19 105.9
C19 C20 H20A 109.5
C19 C20 H20B 109.5
C19 C20 H20C 109.5
H20A C20 H20B 109.5
H20A C20 H20C 109.5
H20B C20 H20C 109.5
C19 C21 H21A 109.5
C19 C21 H21B 109.5
C19 C21 H21C 109.5
H21A C21 H21B 109.5
H21A C21 H21C 109.5
H21B C21 H21C 109.5
Si3 C22 H22 105.5
C23 C22 Si3 115.31(18)
C23 C22 H22 105.5
C24 C22 Si3 113.96(18)
C24 C22 H22 105.5
C24 C22 C23 110.0(2)
C22 C23 H23A 109.5
C22 C23 H23B 109.5
C22 C23 H23C 109.5
H23A C23 H23B 109.5
H23A C23 H23C 109.5
H23B C23 H23C 109.5
C22 C24 H24A 109.5
C22 C24 H24B 109.5
C22 C24 H24C 109.5
H24A C24 H24B 109.5
H24A C24 H24C 109.5
H24B C24 H24C 109.5
C26 C25 Si4 111.74(17)
C26 C25 C27 109.6(2)
C26 C25 C28 106.8(2)
C27 C25 Si4 110.37(19)
C27 C25 C28 108.2(2)
C28 C25 Si4 110.10(18)
C25 C26 H26A 109.5
C25 C26 H26B 109.5
C25 C26 H26C 109.5
H26A C26 H26B 109.5
H26A C26 H26C 109.5
H26B C26 H26C 109.5
C25 C27 H27A 109.5
C25 C27 H27B 109.5
C25 C27 H27C 109.5
H27A C27 H27B 109.5
H27A C27 H27C 109.5
H27B C27 H27C 109.5
C25 C28 H28A 109.5
C25 C28 H28B 109.5
C25 C28 H28C 109.5
H28A C28 H28B 109.5
H28A C28 H28C 109.5
H28B C28 H28C 109.5
Si4 C29 H29A 109.5
Si4 C29 H29B 109.5
Si4 C29 H29C 109.5
H29A C29 H29B 109.5
H29A C29 H29C 109.5
H29B C29 H29C 109.5
Si4 C30 H30A 109.5
Si4 C30 H30B 109.5
Si4 C30 H30C 109.5
H30A C30 H30B 109.5
H30A C30 H30C 109.5
H30B C30 H30C 109.5
N3 Si5 C31 104.48(10)
N3 Si5 C34 114.78(11)
N3 Si5 C37 115.41(10)
C34 Si5 C31 110.35(12)
C34 Si5 C37 105.26(12)
C37 Si5 C31 106.28(11)
N3 Si6 C40 117.08(11)
N3 Si6 C44 107.59(11)
N3 Si6 C45 114.68(11)
C40 Si6 C44 104.72(12)
C45 Si6 C40 107.57(13)
C45 Si6 C44 103.93(13)
N4 Si7 C46 106.52(11)
N4 Si7 C49 114.30(11)
N4 Si7 C52 112.47(11)
C49 Si7 C46 105.82(11)
C52 Si7 C46 111.50(11)
C52 Si7 C49 106.12(11)
N4 Si8 C55 109.84(10)
N4 Si8 C59 111.78(11)
N4 Si8 C60 115.99(11)
C59 Si8 C55 107.59(12)
C59 Si8 C60 104.90(12)
C60 Si8 C55 106.25(12)
N4 Mg2 N3 176.36(9)
Si5 N3 Mg2 112.42(10)
Si6 N3 Si5 137.11(12)
Si6 N3 Mg2 109.33(10)
Si7 N4 Si8 126.89(12)
Si7 N4 Mg2 112.22(10)
Si8 N4 Mg2 120.47(11)
Si5 C31 H31 105.6
C32 C31 Si5 113.82(18)
C32 C31 H31 105.6
C32 C31 C33 109.0(2)
C33 C31 Si5 116.19(17)
C33 C31 H31 105.6
C31 C32 H32A 109.5
C31 C32 H32B 109.5
C31 C32 H32C 109.5
H32A C32 H32B 109.5
H32A C32 H32C 109.5
H32B C32 H32C 109.5
C31 C33 H33A 109.5
C31 C33 H33B 109.5
C31 C33 H33C 109.5
H33A C33 H33B 109.5
H33A C33 H33C 109.5
H33B C33 H33C 109.5
Si5 C34 H34 105.5
C35 C34 Si5 116.17(19)
C35 C34 H34 105.5
C35 C34 C36 109.0(2)
C36 C34 Si5 114.3(2)
C36 C34 H34 105.5
C34 C35 H35A 109.5
C34 C35 H35B 109.5
C34 C35 H35C 109.5
H35A C35 H35B 109.5
H35A C35 H35C 109.5
H35B C35 H35C 109.5
C34 C36 H36A 109.5
C34 C36 H36B 109.5
C34 C36 H36C 109.5
H36A C36 H36B 109.5
H36A C36 H36C 109.5
H36B C36 H36C 109.5
Si5 C37 H37 105.6
C38 C37 Si5 113.50(18)
C38 C37 H37 105.6
C38 C37 C39 110.7(2)
C39 C37 Si5 114.95(19)
C39 C37 H37 105.6
C37 C38 H38A 109.5
C37 C38 H38B 109.5
C37 C38 H38C 109.5
H38A C38 H38B 109.5
H38A C38 H38C 109.5
H38B C38 H38C 109.5
C37 C39 H39A 109.5
C37 C39 H39B 109.5
C37 C39 H39C 109.5
H39A C39 H39B 109.5
H39A C39 H39C 109.5
H39B C39 H39C 109.5
C41 C40 Si6 111.65(19)
C41 C40 C42 107.5(2)
C42 C40 Si6 109.1(2)
C43 C40 Si6 112.19(19)
C43 C40 C41 108.4(3)
C43 C40 C42 107.9(2)
C40 C41 H41A 109.5
C40 C41 H41B 109.5
C40 C41 H41C 109.5
H41A C41 H41B 109.5
H41A C41 H41C 109.5
H41B C41 H41C 109.5
C40 C42 H42A 109.5
C40 C42 H42B 109.5
C40 C42 H42C 109.5
H42A C42 H42B 109.5
H42A C42 H42C 109.5
H42B C42 H42C 109.5
C40 C43 H43A 109.5
C40 C43 H43B 109.5
C40 C43 H43C 109.5
H43A C43 H43B 109.5
H43A C43 H43C 109.5
H43B C43 H43C 109.5
Si6 C44 H44A 109.5
Si6 C44 H44B 109.5
Si6 C44 H44C 109.5
H44A C44 H44B 109.5
H44A C44 H44C 109.5
H44B C44 H44C 109.5
Si6 C45 H45A 109.5
Si6 C45 H45B 109.5
Si6 C45 H45C 109.5
H45A C45 H45B 109.5
H45A C45 H45C 109.5
H45B C45 H45C 109.5
Si7 C46 H46 105.6
C47 C46 Si7 115.26(17)
C47 C46 H46 105.6
C47 C46 C48 108.2(2)
C48 C46 Si7 115.68(18)
C48 C46 H46 105.6
C46 C47 H47A 109.5
C46 C47 H47B 109.5
C46 C47 H47C 109.5
H47A C47 H47B 109.5
H47A C47 H47C 109.5
H47B C47 H47C 109.5
C46 C48 H48A 109.5
C46 C48 H48B 109.5
C46 C48 H48C 109.5
H48A C48 H48B 109.5
H48A C48 H48C 109.5
H48B C48 H48C 109.5
Si7 C49 H49 106.5
C50 C49 Si7 112.25(17)
C50 C49 H49 106.5
C51 C49 Si7 115.08(17)
C51 C49 H49 106.5
C51 C49 C50 109.4(2)
C49 C50 H50A 109.5
C49 C50 H50B 109.5
C49 C50 H50C 109.5
H50A C50 H50B 109.5
H50A C50 H50C 109.5
H50B C50 H50C 109.5
C49 C51 H51A 109.5
C49 C51 H51B 109.5
C49 C51 H51C 109.5
H51A C51 H51B 109.5
H51A C51 H51C 109.5
H51B C51 H51C 109.5
Si7 C52 H52 105.7
C53 C52 Si7 115.22(18)
C53 C52 H52 105.7
C54 C52 Si7 113.60(18)
C54 C52 H52 105.7
C54 C52 C53 110.1(2)
C52 C53 H53A 109.5
C52 C53 H53B 109.5
C52 C53 H53C 109.5
H53A C53 H53B 109.5
H53A C53 H53C 109.5
H53B C53 H53C 109.5
C52 C54 H54A 109.5
C52 C54 H54B 109.5
C52 C54 H54C 109.5
H54A C54 H54B 109.5
H54A C54 H54C 109.5
H54B C54 H54C 109.5
C56 C55 Si8 111.15(16)
C56 C55 C57 109.1(2)
C56 C55 C58 107.2(2)
C57 C55 Si8 110.04(18)
C58 C55 Si8 110.85(17)
C58 C55 C57 108.3(2)
C55 C56 H56A 109.5
C55 C56 H56B 109.5
C55 C56 H56C 109.5
H56A C56 H56B 109.5
H56A C56 H56C 109.5
H56B C56 H56C 109.5
C55 C57 H57A 109.5
C55 C57 H57B 109.5
C55 C57 H57C 109.5
H57A C57 H57B 109.5
H57A C57 H57C 109.5
H57B C57 H57C 109.5
C55 C58 H58A 109.5
C55 C58 H58B 109.5
C55 C58 H58C 109.5
H58A C58 H58B 109.5
H58A C58 H58C 109.5
H58B C58 H58C 109.5
Si8 C59 H59A 109.5
Si8 C59 H59B 109.5
Si8 C59 H59C 109.5
H59A C59 H59B 109.5
H59A C59 H59C 109.5
H59B C59 H59C 109.5
Si8 C60 H60A 109.5
Si8 C60 H60B 109.5
Si8 C60 H60C 109.5
H60A C60 H60B 109.5
H60A C60 H60C 109.5
H60B C60 H60C 109.5

loop_
_geom_bond_atom_site_label_1
_geom_bond_atom_site_label_2
_geom_bond_distance
Si1 N1 1.717(2)
Si1 C1 1.913(3)
Si1 C4 1.892(3)
Si1 C7 1.886(3)
Si2 N1 1.714(2)
Si2 C10 1.899(3)
Si2 C14 1.903(3)
Si2 C15 1.875(3)
Si3 N2 1.719(2)
Si3 C16 1.915(2)
Si3 C19 1.899(2)
Si3 C22 1.892(3)
Si4 N2 1.7227(19)
Si4 C25 1.911(3)
Si4 C29 1.872(3)
Si4 C30 1.878(3)
Mg1 N1 1.964(2)
Mg1 N2 1.958(2)
C1 H1 0.9800
C1 C2 1.533(3)
C1 C3 1.543(3)
C2 H2A 0.9600
C2 H2B 0.9600
C2 H2C 0.9600
C3 H3A 0.9600
C3 H3B 0.9600
C3 H3C 0.9600
C4 H4 0.9800
C4 C5 1.532(4)
C4 C6 1.544(4)
C5 H5A 0.9600
C5 H5B 0.9600
C5 H5C 0.9600
C6 H6A 0.9600
C6 H6B 0.9600
C6 H6C 0.9600
C7 H7 0.9800
C7 C8 1.535(4)
C7 C9 1.544(4)
C8 H8A 0.9600
C8 H8B 0.9600
C8 H8C 0.9600
C9 H9A 0.9600
C9 H9B 0.9600
C9 H9C 0.9600
C10 C11 1.536(4)
C10 C12 1.544(4)
C10 C13 1.524(4)
C11 H11A 0.9600
C11 H11B 0.9600
C11 H11C 0.9600
C12 H12A 0.9600
C12 H12B 0.9600
C12 H12C 0.9600
C13 H13A 0.9600
C13 H13B 0.9600
C13 H13C 0.9600
C14 H14A 0.9600
C14 H14B 0.9600
C14 H14C 0.9600
C15 H15A 0.9600
C15 H15B 0.9600
C15 H15C 0.9600
C16 H16 0.9800
C16 C17 1.540(3)
C16 C18 1.538(3)
C17 H17A 0.9600
C17 H17B 0.9600
C17 H17C 0.9600
C18 H18A 0.9600
C18 H18B 0.9600
C18 H18C 0.9600
C19 H19 0.9800
C19 C20 1.529(4)
C19 C21 1.530(3)
C20 H20A 0.9600
C20 H20B 0.9600
C20 H20C 0.9600
C21 H21A 0.9600
C21 H21B 0.9600
C21 H21C 0.9600
C22 H22 0.9800
C22 C23 1.539(3)
C22 C24 1.535(3)
C23 H23A 0.9600
C23 H23B 0.9600
C23 H23C 0.9600
C24 H24A 0.9600
C24 H24B 0.9600
C24 H24C 0.9600
C25 C26 1.524(4)
C25 C27 1.538(4)
C25 C28 1.552(3)
C26 H26A 0.9600
C26 H26B 0.9600
C26 H26C 0.9600
C27 H27A 0.9600
C27 H27B 0.9600
C27 H27C 0.9600
C28 H28A 0.9600
C28 H28B 0.9600
C28 H28C 0.9600
C29 H29A 0.9600
C29 H29B 0.9600
C29 H29C 0.9600
C30 H30A 0.9600
C30 H30B 0.9600
C30 H30C 0.9600
Si5 N3 1.7197(19)
Si5 C31 1.916(2)
Si5 C34 1.887(3)
Si5 C37 1.896(3)
Si6 N3 1.7117(18)
Si6 C40 1.901(3)
Si6 C44 1.902(3)
Si6 C45 1.873(3)
Si7 N4 1.721(2)
Si7 C46 1.914(2)
Si7 C49 1.904(2)
Si7 C52 1.890(3)
Si8 N4 1.725(2)
Si8 C55 1.903(3)
Si8 C59 1.872(2)
Si8 C60 1.874(3)
Mg2 N3 1.970(2)
Mg2 N4 1.961(2)
C31 H31 0.9800
C31 C32 1.529(3)
C31 C33 1.534(3)
C32 H32A 0.9600
C32 H32B 0.9600
C32 H32C 0.9600
C33 H33A 0.9600
C33 H33B 0.9600
C33 H33C 0.9600
C34 H34 0.9800
C34 C35 1.534(4)
C34 C36 1.545(3)
C35 H35A 0.9600
C35 H35B 0.9600
C35 H35C 0.9600
C36 H36A 0.9600
C36 H36B 0.9600
C36 H36C 0.9600
C37 H37 0.9800
C37 C38 1.528(4)
C37 C39 1.543(4)
C38 H38A 0.9600
C38 H38B 0.9600
C38 H38C 0.9600
C39 H39A 0.9600
C39 H39B 0.9600
C39 H39C 0.9600
C40 C41 1.531(4)
C40 C42 1.545(3)
C40 C43 1.526(4)
C41 H41A 0.9600
C41 H41B 0.9600
C41 H41C 0.9600
C42 H42A 0.9600
C42 H42B 0.9600
C42 H42C 0.9600
C43 H43A 0.9600
C43 H43B 0.9600
C43 H43C 0.9600
C44 H44A 0.9600
C44 H44B 0.9600
C44 H44C 0.9600
C45 H45A 0.9600
C45 H45B 0.9600
C45 H45C 0.9600
C46 H46 0.9800
C46 C47 1.529(3)
C46 C48 1.540(3)
C47 H47A 0.9600
C47 H47B 0.9600
C47 H47C 0.9600
C48 H48A 0.9600
C48 H48B 0.9600
C48 H48C 0.9600
C49 H49 0.9800
C49 C50 1.535(3)
C49 C51 1.534(3)
C50 H50A 0.9600
C50 H50B 0.9600
C50 H50C 0.9600
C51 H51A 0.9600
C51 H51B 0.9600
C51 H51C 0.9600
C52 H52 0.9800
C52 C53 1.545(3)
C52 C54 1.534(4)
C53 H53A 0.9600
C53 H53B 0.9600
C53 H53C 0.9600
C54 H54A 0.9600
C54 H54B 0.9600
C54 H54C 0.9600
C55 C56 1.537(3)
C55 C57 1.538(3)
C55 C58 1.538(3)
C56 H56A 0.9600
C56 H56B 0.9600
C56 H56C 0.9600
C57 H57A 0.9600
C57 H57B 0.9600
C57 H57C 0.9600
C58 H58A 0.9600
C58 H58B 0.9600
C58 H58C 0.9600
C59 H59A 0.9600
C59 H59B 0.9600
C59 H59C 0.9600
C60 H60A 0.9600
C60 H60B 0.9600
C60 H60C 0.9600

loop_
_exptl_oxdiff_crystal_face_indexfrac_h
_exptl_oxdiff_crystal_face_indexfrac_k
_exptl_oxdiff_crystal_face_indexfrac_l
_exptl_oxdiff_crystal_face_x
_exptl_oxdiff_crystal_face_y
_exptl_oxdiff_crystal_face_z
3.0000 20.0000 23.0001 0.6072 0.6407 -0.4240
8.0000 -3.0000 -23.0000 -0.1356 -0.1286 0.9763
-12.0000 -11.0000 11.9999 -0.2857 -0.2991 -0.9058
16.0000 0.0000 -3.0000 -0.3886 0.5951 0.7082
6.0000 -3.0000 24.0000 -0.5042 0.6969 -0.5103
9.0000 -15.0000 -11.0001 -0.8034 0.0992 0.5653
2.0000 -19.0000 5.9999 -0.9519 0.1267 -0.2449
13.0000 11.0000 -10.9999 0.2508 0.3592 0.9145
-4.0000 -19.0000 -25.0001 -0.5188 -0.7164 0.4528
-13.0000 -18.0000 -0.0001 -0.4642 -0.5975 -0.6371
-10.0000 -5.0000 -25.0000 0.2606 -0.9092 0.3258
-8.0000 12.0000 -10.9999 0.8407 -0.4942 0.1106
2.0000 8.0000 -21.9999 0.5012 -0.3132 0.7968
-0.0000 22.0000 1.0001 0.9710 0.1012 0.1347
-7.0000 17.0000 15.0001 0.8048 0.0671 -0.5930
-9.0000 -6.0000 18.9999 -0.2036 -0.0229 -0.9624
8.0000 24.0000 11.0001 0.7629 0.6281 0.1589
